data_7237225
loop_
_publ_author_name
'Ju, Dianxing'
'Jiang, Xiaomei'
'Xiao, Hang'
'Chen, Xi'
'Hu, Xiaobo'
'Tao, Xutang'

_publ_section_title
;
 Narrow band gap and high mobility of lead-free perovskite single crystal
 Sn-doped MA3Sb2I9
;
_journal_issue 42
_journal_name_full 'Journal of Materials Chemistry A'
_journal_page_first 20753
_journal_paper_doi 10.1039/C8TA08315K
_journal_volume 6
_journal_year 2018
_chemical_formula_sum 'C3 H18 I9 N3 Sb2'
_chemical_formula_weight 1409.64
_space_group_crystal_system hexagonal
_space_group_IT_number 194
_space_group_name_Hall '-P 6c 2c'
_space_group_name_H-M_alt 'P 63/m m c'
_audit_creation_method SHELXL-2014/7
_audit_update_record
;
2018-08-27 deposited with the CCDC.
2018-10-01 downloaded from the CCDC.
;
_cell_angle_alpha 90
_cell_angle_beta 90
_cell_angle_gamma 120
_cell_formula_units_Z 2
_cell_length_a 8.5508(10)
_cell_length_b 8.5508(10)
_cell_length_c 21.530(3)
_cell_measurement_reflns_used 3110
_cell_measurement_temperature 296(2)
_cell_measurement_theta_max 26.09
_cell_measurement_theta_min 2.75
_cell_volume 1363.3(3)
_computing_cell_refinement 'Bruker SAINT'
_computing_data_collection 'Bruker APEX2'
_computing_data_reduction 'Bruker SAINT'
_computing_structure_refinement 'SHELXL-2014/7 (Sheldrick, 2014)'
_computing_structure_solution 'SHELXS-97 (Sheldrick 2008)'
_diffrn_ambient_temperature 296(2)
_diffrn_measured_fraction_theta_full 1.000
_diffrn_measured_fraction_theta_max 1.000
_diffrn_measurement_device_type 'Bruker APEX-II CCD'
_diffrn_measurement_method '\f and \w scans'
_diffrn_radiation_type MoK\a
_diffrn_radiation_wavelength 0.71073
_diffrn_reflns_av_R_equivalents 0.0401
_diffrn_reflns_av_unetI/netI 0.0133
_diffrn_reflns_Laue_measured_fraction_full 1.000
_diffrn_reflns_Laue_measured_fraction_max 1.000
_diffrn_reflns_limit_h_max 11
_diffrn_reflns_limit_h_min -11
_diffrn_reflns_limit_k_max 11
_diffrn_reflns_limit_k_min -11
_diffrn_reflns_limit_l_max 27
_diffrn_reflns_limit_l_min -27
_diffrn_reflns_number 15087
_diffrn_reflns_point_group_measured_fraction_full 1.000
_diffrn_reflns_point_group_measured_fraction_max 1.000
_diffrn_reflns_theta_full 25.242
_diffrn_reflns_theta_max 27.416
_diffrn_reflns_theta_min 1.892
_exptl_absorpt_coefficient_mu 12.152
_exptl_absorpt_correction_T_max 0.197
_exptl_absorpt_correction_T_min 0.081
_exptl_absorpt_correction_type multi-scan
_exptl_absorpt_process_details sadabs
_exptl_crystal_colour red
_exptl_crystal_density_diffrn 3.434
_exptl_crystal_description block
_exptl_crystal_F_000 1182
_exptl_crystal_size_max 0.150
_exptl_crystal_size_mid 0.145
_exptl_crystal_size_min 0.089
_refine_diff_density_max 2.248
_refine_diff_density_min -0.791
_refine_diff_density_rms 0.222
_refine_ls_extinction_method none
_refine_ls_goodness_of_fit_ref 1.230
_refine_ls_hydrogen_treatment undef
_refine_ls_matrix_type full
_refine_ls_number_parameters 17
_refine_ls_number_reflns 644
_refine_ls_number_restraints 0
_refine_ls_restrained_S_all 1.230
_refine_ls_R_factor_all 0.0448
_refine_ls_R_factor_gt 0.0373
_refine_ls_shift/su_max 0.000
_refine_ls_shift/su_mean 0.000
_refine_ls_structure_factor_coef Fsqd
_refine_ls_weighting_details 'w=1/[\s^2^(Fo^2^)+(0.0860P)^2^+1.3940P] where P=(Fo^2^+2Fc^2^)/3'
_refine_ls_weighting_scheme calc
_refine_ls_wR_factor_gt 0.1408
_refine_ls_wR_factor_ref 0.1460
_reflns_Friedel_coverage 0.000
_reflns_number_gt 537
_reflns_number_total 642
_reflns_threshold_expression 'I > 2\s(I)'
_cod_data_source_file c8ta08315k2.cif
_cod_data_source_block x1_CCDC1
_cod_original_cell_volume 1363.3(4)
_cod_database_code 7237225
_shelx_shelxl_version_number 2014/7
_shelx_space_group_comment
;
The symmetry employed for this shelxl refinement is uniquely defined
by the following loop, which should always be used as a source of
symmetry information in preference to the above space-group names.
They are only intended as comments.
;
_shelx_estimated_absorpt_t_min 0.171
_shelx_estimated_absorpt_t_max 0.294

loop_
_space_group_symop_operation_xyz
'x, y, z'
'-y, x-y, z'
'-x+y, -x, z'
'-x, -y, z+1/2'
'y, -x+y, z+1/2'
'x-y, x, z+1/2'
'y, x, -z'
'x-y, -y, -z'
'-x, -x+y, -z'
'-y, -x, -z+1/2'
'-x+y, y, -z+1/2'
'x, x-y, -z+1/2'
'-x, -y, -z'
'y, -x+y, -z'
'x-y, x, -z'
'x, y, -z-1/2'
'-y, x-y, -z-1/2'
'-x+y, -x, -z-1/2'
'-y, -x, z'
'-x+y, y, z'
'x, x-y, z'
'y, x, z-1/2'
'x-y, -y, z-1/2'
'-x, -x+y, z-1/2'

loop_
_atom_site_label
_atom_site_type_symbol
_atom_site_fract_x
_atom_site_fract_y
_atom_site_fract_z
_atom_site_U_iso_or_equiv
_atom_site_adp_type
_atom_site_occupancy
_atom_site_site_symmetry_order
_atom_site_calc_flag
_atom_site_refinement_flags_posn
_atom_site_refinement_flags_adp
_atom_site_refinement_flags_occupancy
Sb1 Sb 0.3333 0.6667 0.65524(4) 0.0408(4) Uani 1 6 d S T P
I002 I 0.50096(5) 0.49904(5) 0.7500 0.0621(4) Uani 1 4 d S T P
I003 I 0.16977(5) 0.83023(5) 0.58230(4) 0.0740(4) Uani 1 2 d S T P
C C 0.6667 0.3333 0.899(3) 0.18(2) Uani 1 6 d S T P

loop_
_atom_site_aniso_label
_atom_site_aniso_U_11
_atom_site_aniso_U_22
_atom_site_aniso_U_33
_atom_site_aniso_U_23
_atom_site_aniso_U_13
_atom_site_aniso_U_12
Sb1 0.0400(5) 0.0400(5) 0.0424(6) 0.000 0.000 0.0200(2)
I002 0.0714(6) 0.0714(6) 0.0686(7) 0.000 0.000 0.0546(6)
I003 0.0846(6) 0.0846(6) 0.0702(6) 0.01257(17) -0.01257(17) 0.0554(5)
C 0.12(2) 0.12(2) 0.31(6) 0.000 0.000 0.059(10)

loop_
_atom_type_symbol
_atom_type_description
_atom_type_scat_dispersion_real
_atom_type_scat_dispersion_imag
_atom_type_scat_source
C C 0.0033 0.0016 'International Tables Vol C Tables 4.2.6.8 and 6.1.1.4'
H H 0.0000 0.0000 'International Tables Vol C Tables 4.2.6.8 and 6.1.1.4'
N N 0.0061 0.0033 'International Tables Vol C Tables 4.2.6.8 and 6.1.1.4'
Sb Sb -0.5866 1.5461 'International Tables Vol C Tables 4.2.6.8 and 6.1.1.4'
I I -0.4742 1.8119 'International Tables Vol C Tables 4.2.6.8 and 6.1.1.4'

loop_
_geom_angle_atom_site_label_1
_geom_angle_atom_site_label_2
_geom_angle_atom_site_label_3
_geom_angle
_geom_angle_site_symmetry_1
_geom_angle_site_symmetry_3
I003 Sb1 I003 93.22(3) 2_665 3_565
I003 Sb1 I003 93.22(3) 2_665 .
I003 Sb1 I003 93.22(3) 3_565 .
I003 Sb1 I002 173.54(3) 2_665 2_665
I003 Sb1 I002 91.216(16) 3_565 2_665
I003 Sb1 I002 91.217(16) . 2_665
I003 Sb1 I002 91.217(16) 2_665 .
I003 Sb1 I002 91.217(16) 3_565 .
I003 Sb1 I002 173.54(3) . .
I002 Sb1 I002 83.99(2) 2_665 .
I003 Sb1 I002 91.216(16) 2_665 3_565
I003 Sb1 I002 173.54(3) 3_565 3_565
I003 Sb1 I002 91.217(16) . 3_565
I002 Sb1 I002 83.99(2) 2_665 3_565
I002 Sb1 I002 83.99(2) . 3_565
Sb1 I002 Sb1 78.83(3) 16_557 .

loop_
_geom_bond_atom_site_label_1
_geom_bond_atom_site_label_2
_geom_bond_distance
_geom_bond_site_symmetry_2
Sb1 I003 2.8869(8) 2_665
Sb1 I003 2.8869(8) 3_565
Sb1 I003 2.8869(8) .
Sb1 I002 3.2134(9) 2_665
Sb1 I002 3.2134(9) .
Sb1 I002 3.2134(9) 3_565
I002 Sb1 3.2134(9) 16_557
